data_7114730
loop_
_publ_author_name
'Cameron, T. Stanley'
'Decken, Andreas'
'Fang, Min'
'Passmore, Jack'

_publ_section_title
;
 Synthesis and characterization of the heteroaromatic MF6&#x2212; (M = As,
 Sb) salts of the 1,2,4-trithiolanylium dication
 [Ph&#xE010;CSSC(Ph)S&#xE011;]2+
;
_journal_issue 15
_journal_name_full 'Chemical Communications'
_journal_page_first 1370
_journal_paper_doi 10.1039/b100001m
_journal_year 2001
_chemical_formula_sum 'C14 H10 F12 S3 Sb2'
_chemical_formula_weight 745.89
_space_group_IT_number 14
_symmetry_cell_setting monoclinic
_symmetry_Int_Tables_number 14
_symmetry_space_group_name_Hall '-P 2yn'
_symmetry_space_group_name_H-M 'P 1 21/n 1'
_cell_angle_alpha 90
_cell_angle_beta 104.56(2)
_cell_angle_gamma 90
_cell_formula_units_Z 4
_cell_length_a 9.359(5)
_cell_length_b 15.148(2)
_cell_length_c 15.762(2)
_cell_measurement_reflns_used 25
_cell_measurement_temperature 296.2
_cell_measurement_theta_max 19.9
_cell_measurement_theta_min 18.8
_cell_volume 2162.8(12)
_computing_cell_refinement 'MSC/AFC Diffractometer Control'
_computing_data_collection 'MSC/AFC Diffractometer Control'
_computing_data_reduction 'teXsan for Windows (MSC, 1997)'
_computing_publication_material 'teXsan for Windows (MSC, 1997)'
_computing_structure_refinement 'SHELXL-97 (Sheldrick, 1997)'
_computing_structure_solution
;
SHELXS86 (Sheldrick, 1985)
;
_diffrn_ambient_temperature 296.2
_diffrn_measurement_device 'Rigaku AFC5R'
_diffrn_measurement_method \w-2\q
_diffrn_orient_matrix_UB_11 0.00991
_diffrn_orient_matrix_UB_12 0.06211
_diffrn_orient_matrix_UB_13 0.02220
_diffrn_orient_matrix_UB_21 -0.01147
_diffrn_orient_matrix_UB_22 0.02212
_diffrn_orient_matrix_UB_23 -0.06113
_diffrn_orient_matrix_UB_31 -0.10935
_diffrn_orient_matrix_UB_32 0.00331
_diffrn_orient_matrix_UB_33 -0.00821
_diffrn_radiation_detector 'scintillation counter'
_diffrn_radiation_monochromator graphite
_diffrn_radiation_source 'Rigaku rotating anode'
_diffrn_radiation_type 'Mo K\a'
_diffrn_radiation_wavelength 0.7107
_diffrn_reflns_av_R_equivalents 0.06174
_diffrn_reflns_av_sigmaI/netI 0.130
_diffrn_reflns_limit_h_max 13
_diffrn_reflns_limit_h_min 0
_diffrn_reflns_limit_k_max 21
_diffrn_reflns_limit_k_min 0
_diffrn_reflns_limit_l_max 21
_diffrn_reflns_limit_l_min -22
_diffrn_reflns_number 6923
_diffrn_reflns_reduction_process 'Lp corrections applied'
_diffrn_reflns_theta_max 30.05
_diffrn_reflns_theta_min 2.62
_diffrn_standards_decay_% -1.66
_diffrn_standards_interval_count 150
_diffrn_standards_number 3
_exptl_absorpt_coefficient_mu 2.885
_exptl_absorpt_correction_T_max 1.000
_exptl_absorpt_correction_T_min 0.883
_exptl_absorpt_correction_type
;
\y scans (North,Phillips & Matthews, 1968)
;
_exptl_crystal_colour orange
_exptl_crystal_density_diffrn 2.291
_exptl_crystal_density_meas ?
_exptl_crystal_description block
_exptl_crystal_F_000 1408.00
_exptl_crystal_size_max 0.50
_exptl_crystal_size_mid 0.40
_exptl_crystal_size_min 0.30
_refine_diff_density_max 1.38
_refine_diff_density_min -1.08
_refine_ls_extinction_coef 0.00000024(2)
_refine_ls_extinction_expression 'equ(3) Acta Cryst.(1968) A24, p213.'
_refine_ls_extinction_method 'Zachariasen (1967)'
_refine_ls_goodness_of_fit_all 2.910
_refine_ls_goodness_of_fit_ref 0.990
_refine_ls_hydrogen_treatment noref
_refine_ls_matrix_type full
_refine_ls_number_constraints 0
_refine_ls_number_parameters 281
_refine_ls_number_reflns 2263
_refine_ls_number_restraints 0
_refine_ls_R_factor_all 0.0513
_refine_ls_R_factor_gt 0.0510
_refine_ls_shift/su_max 0.0006
_refine_ls_shift/su_mean 0.0004
_refine_ls_structure_factor_coef F
_refine_ls_weighting_details 'w = 1/[\s^2^(Fo) + 0.00001|Fo|^2^]'
_refine_ls_weighting_scheme sigma
_refine_ls_wR_factor_all 0.2080
_refine_ls_wR_factor_ref 0.2020
_reflns_number_gt 2263
_reflns_number_total 6564
_reflns_threshold_expression I>3.00\s(I)
_cod_data_source_file b100001m.txt
_cod_data_source_block pass7
_cod_depositor_comments
;
The following automatic conversions were performed:

'_exptl_crystal_density_meas' value 'not measured' was changed to '?'
- the value is perceived as not measured.

Automatic conversion script
Id: cif_fix_values 3008 2015-01-20 13:52:24Z robertas 
;
_cod_original_cell_volume 2162.8(9)
_cod_original_sg_symbol_H-M 'P 21/n     '
_cod_original_formula_sum 'C14 H10 F12 S3 Sb2 '
_cod_database_code 7114730

loop_
_symmetry_equiv_pos_as_xyz
'   +x,   +y,   +z'
1/2-x,1/2+y,1/2-z
'   -x,   -y,   -z'
1/2+x,1/2-y,1/2+z

loop_
_atom_site_label
_atom_site_fract_x
_atom_site_fract_y
_atom_site_fract_z
_atom_site_U_iso_or_equiv
_atom_site_occupancy
_atom_site_adp_type
_atom_site_calc_flag
Sb(1) 0.12149(7) 0.36430(4) 0.12854(4) 0.0568(2) 1.000 Uani d
Sb(2) 0.22980(7) 0.39590(4) 0.50209(4) 0.0631(2) 1.000 Uani d
S(1) 0.3532(2) 0.1081(1) 0.1746(1) 0.0569(7) 1.000 Uani d
S(2) 0.1600(2) 0.0570(1) 0.1886(1) 0.0583(7) 1.000 Uani d
S(3) 0.3013(2) 0.1627(1) 0.3425(1) 0.0530(7) 1.000 Uani d
F(1) 0.212(1) 0.2866(5) 0.0680(5) 0.159(4) 1.000 Uani d
F(2) 0.0395(7) 0.4448(4) 0.1899(4) 0.112(3) 1.000 Uani d
F(3) 0.0721(6) 0.2702(4) 0.1901(4) 0.100(2) 1.000 Uani d
F(4) 0.1887(9) 0.4593(4) 0.0756(4) 0.135(3) 1.000 Uani d
F(5) 0.2989(5) 0.3707(4) 0.2132(4) 0.110(2) 1.000 Uani d
F(6) -0.0556(8) 0.3593(4) 0.0450(5) 0.170(3) 1.000 Uani d
F(7) 0.355(2) 0.3647(7) 0.450(1) 0.47(1) 1.000 Uani d
F(8) 0.092(1) 0.4196(9) 0.551(1) 0.385(9) 1.000 Uani d
F(9) 0.346(1) 0.3934(7) 0.6077(5) 0.225(5) 1.000 Uani d
F(10) 0.100(2) 0.409(1) 0.4008(6) 0.45(1) 1.000 Uani d
F(11) 0.2739(8) 0.5084(4) 0.4750(4) 0.135(3) 1.000 Uani d
F(12) 0.190(1) 0.2813(5) 0.5248(7) 0.273(6) 1.000 Uani d
C(1) 0.4077(8) 0.1661(5) 0.2693(5) 0.043(2) 1.000 Uani d
C(2) 0.5375(9) 0.2172(5) 0.2872(5) 0.051(3) 1.000 Uani d
C(3) 0.628(1) 0.2148(6) 0.2281(6) 0.080(4) 1.000 Uani d
C(4) 0.759(1) 0.2639(7) 0.2446(7) 0.095(4) 1.000 Uani d
C(5) 0.798(1) 0.3126(6) 0.3191(7) 0.081(4) 1.000 Uani d
C(6) 0.709(1) 0.3157(6) 0.3773(6) 0.076(3) 1.000 Uani d
C(7) 0.5807(9) 0.2668(6) 0.3612(6) 0.068(3) 1.000 Uani d
C(8) 0.1591(8) 0.0972(5) 0.2890(5) 0.048(2) 1.000 Uani d
C(9) 0.0420(9) 0.0786(5) 0.3279(5) 0.051(3) 1.000 Uani d
C(10) 0.0322(9) 0.1195(6) 0.4061(6) 0.075(3) 1.000 Uani d
C(11) -0.083(1) 0.1048(7) 0.4398(6) 0.088(4) 1.000 Uani d
C(12) -0.190(1) 0.0439(7) 0.4024(8) 0.077(4) 1.000 Uani d
C(13) -0.186(1) 0.0018(8) 0.3249(7) 0.093(5) 1.000 Uani d
C(14) -0.071(1) 0.0188(7) 0.2888(6) 0.079(4) 1.000 Uani d
H(1) 0.6000 0.1804 0.1762 0.093 1.000 Uiso c
H(2) 0.8186 0.2622 0.2038 0.118 1.000 Uiso c
H(3) 0.8885 0.3438 0.3304 0.093 1.000 Uiso c
H(4) 0.7382 0.3521 0.4274 0.093 1.000 Uiso c
H(5) 0.5219 0.2670 0.4026 0.083 1.000 Uiso c
H(6) 0.1089 0.1577 0.4373 0.091 1.000 Uiso c
H(7) -0.0934 0.1365 0.4886 0.107 1.000 Uiso c
H(8) -0.2709 0.0338 0.4281 0.092 1.000 Uiso c
H(9) -0.2562 -0.0418 0.3031 0.110 1.000 Uiso c
H(10) -0.0685 -0.0062 0.2343 0.096 1.000 Uiso c

loop_
_atom_site_aniso_label
_atom_site_aniso_U_11
_atom_site_aniso_U_22
_atom_site_aniso_U_33
_atom_site_aniso_U_12
_atom_site_aniso_U_13
_atom_site_aniso_U_23
Sb(1) 0.0725(4) 0.0485(3) 0.0546(4) -0.0019(3) 0.0254(3) 0.0006(3)
Sb(2) 0.0758(5) 0.0666(4) 0.0463(3) -0.0123(4) 0.0142(3) -0.0045(3)
S(1) 0.069(2) 0.061(1) 0.047(1) -0.007(1) 0.029(1) -0.009(1)
S(2) 0.066(2) 0.062(1) 0.050(1) -0.010(1) 0.021(1) -0.010(1)
S(3) 0.055(1) 0.062(1) 0.047(1) -0.004(1) 0.022(1) -0.009(1)
F(1) 0.25(1) 0.120(6) 0.142(7) 0.047(6) 0.104(8) -0.020(5)
F(2) 0.095(5) 0.114(5) 0.134(5) 0.027(4) 0.041(4) -0.040(4)
F(3) 0.094(4) 0.083(4) 0.129(5) -0.009(3) 0.037(4) 0.045(4)
F(4) 0.189(8) 0.095(5) 0.137(6) -0.010(5) 0.073(6) 0.035(5)
F(5) 0.063(3) 0.097(4) 0.159(6) -0.003(3) 0.008(4) -0.005(5)
F(6) 0.187(7) 0.099(5) 0.150(7) -0.004(5) -0.098(6) -0.005(5)
F(7) 0.85(3) 0.26(1) 0.53(2) 0.28(2) 0.59(2) 0.11(2)
F(8) 0.29(1) 0.51(2) 0.48(2) 0.30(1) 0.33(2) 0.38(2)
F(9) 0.215(9) 0.28(1) 0.113(6) -0.117(9) -0.088(6) 0.083(7)
F(10) 0.52(3) 0.61(3) 0.111(6) -0.42(3) -0.14(1) 0.10(1)
F(11) 0.219(8) 0.083(4) 0.113(6) 0.002(5) 0.059(6) 0.027(4)
F(12) 0.52(2) 0.109(7) 0.20(1) -0.16(1) 0.09(1) -0.026(7)
C(1) 0.037(5) 0.053(5) 0.041(4) 0.006(4) 0.013(4) 0.002(4)
C(2) 0.064(6) 0.045(5) 0.050(5) 0.010(4) 0.025(4) 0.006(4)
C(3) 0.075(8) 0.102(7) 0.075(7) -0.021(6) 0.042(6) -0.018(6)
C(4) 0.083(8) 0.099(8) 0.124(9) -0.015(7) 0.064(7) -0.002(7)
C(5) 0.063(7) 0.085(7) 0.093(8) -0.008(5) 0.016(6) 0.001(6)
C(6) 0.092(8) 0.076(7) 0.064(6) -0.025(6) 0.024(6) -0.025(5)
C(7) 0.058(6) 0.086(7) 0.067(6) -0.010(5) 0.026(5) -0.008(5)
C(8) 0.052(5) 0.046(5) 0.050(5) 0.010(4) 0.019(4) 0.000(4)
C(9) 0.051(5) 0.044(5) 0.067(6) 0.002(4) 0.031(5) 0.002(4)
C(10) 0.080(6) 0.068(6) 0.089(7) -0.017(5) 0.046(5) -0.015(5)
C(11) 0.114(8) 0.081(8) 0.091(7) -0.025(7) 0.067(6) -0.019(6)
C(12) 0.062(7) 0.083(7) 0.09(1) -0.005(6) 0.034(7) 0.015(7)
C(13) 0.072(9) 0.12(1) 0.107(9) -0.023(7) 0.051(8) -0.011(8)
C(14) 0.072(7) 0.094(8) 0.084(7) -0.000(6) 0.046(6) -0.012(6)

loop_
_atom_type_symbol
_atom_type_oxidation_number
_atom_type_number_in_cell
_atom_type_scat_dispersion_real
_atom_type_scat_dispersion_imag
_atom_type_scat_source
C 0 56 0.002 0.002
;International Tables for Crystallography
(1992, Vol. C, Table 6.1.1.2)
;
H 0 40 0.000 0.000
;International Tables for Crystallography
(1992, Vol. C, Table 6.1.1.2)
;
S 0 12 0.110 0.124
;International Tables for Crystallography
(1992, Vol. C, Table 6.1.1.2)
;
F 0 48 0.014 0.010
;International Tables for Crystallography
(1992, Vol. C, Table 6.1.1.2)
;
Sb 0 8 -0.816 1.546
;International Tables for Crystallography
(1992, Vol. C, Tables 4.2.6.8 and 6.1.1.1)
;

loop_
_geom_angle_atom_site_label_1
_geom_angle_atom_site_label_2
_geom_angle_atom_site_label_3
_geom_angle
_geom_angle_publ_flag
F(1) Sb(1) F(2) 176.7(6) ?
F(1) Sb(1) F(3) 88.0(5) ?
F(1) Sb(1) F(4) 90.6(6) ?
F(1) Sb(1) F(5) 86.2(6) ?
F(1) Sb(1) F(6) 94.0(7) ?
F(2) Sb(1) F(3) 93.0(5) ?
F(2) Sb(1) F(4) 88.1(5) ?
F(2) Sb(1) F(5) 90.6(4) ?
F(2) Sb(1) F(6) 89.2(6) ?
F(3) Sb(1) F(4) 173.1(5) ?
F(3) Sb(1) F(5) 88.2(4) ?
F(3) Sb(1) F(6) 91.7(5) ?
F(4) Sb(1) F(5) 85.0(5) ?
F(4) Sb(1) F(6) 95.1(6) ?
F(5) Sb(1) F(6) 179.8(6) ?
F(7) Sb(2) F(8) 172(1) ?
F(7) Sb(2) F(9) 86(1) ?
F(7) Sb(2) F(10) 92(2) ?
F(7) Sb(2) F(11) 81.7(7) ?
F(7) Sb(2) F(12) 95.4(9) ?
F(8) Sb(2) F(9) 86(1) ?
F(8) Sb(2) F(10) 96(2) ?
F(8) Sb(2) F(11) 98.3(8) ?
F(8) Sb(2) F(12) 84.6(9) ?
F(9) Sb(2) F(10) 178(1) ?
F(9) Sb(2) F(11) 94.7(7) ?
F(9) Sb(2) F(12) 85.3(8) ?
F(10) Sb(2) F(11) 84.1(9) ?
F(10) Sb(2) F(12) 96(1) ?
F(11) Sb(2) F(12) 177.1(8) ?
S(2) S(1) C(1) 100.4(5) ?
S(1) S(2) C(8) 100.5(5) ?
C(1) S(3) C(8) 101.6(6) ?
S(1) C(1) S(3) 118.4(8) ?
S(1) C(1) C(2) 120.8(9) ?
S(3) C(1) C(2) 121(1) ?
C(1) C(2) C(3) 119(1) ?
C(1) C(2) C(7) 122(1) ?
C(3) C(2) C(7) 119(1) ?
C(2) C(3) C(4) 121(2) ?
C(2) C(3) H(1) 120.5 no
C(4) C(3) H(1) 118.5 no
C(3) C(4) C(5) 119(2) ?
C(3) C(4) H(2) 121.2 no
C(5) C(4) H(2) 119.8 no
C(4) C(5) C(6) 121(2) ?
C(4) C(5) H(3) 117.5 no
C(6) C(5) H(3) 121.7 no
C(5) C(6) C(7) 120(2) ?
C(5) C(6) H(4) 117.2 no
C(7) C(6) H(4) 123.1 no
C(2) C(7) C(6) 121(1) ?
C(2) C(7) H(5) 119.5 no
C(6) C(7) H(5) 119.5 no
S(2) C(8) S(3) 119.0(8) ?
S(2) C(8) C(9) 122(1) ?
S(3) C(8) C(9) 119(1) ?
C(8) C(9) C(10) 121(1) ?
C(8) C(9) C(14) 121(1) ?
C(10) C(9) C(14) 119(1) ?
C(9) C(10) C(11) 121(1) ?
C(9) C(10) H(6) 123.2 no
C(11) C(10) H(6) 115.5 no
C(10) C(11) C(12) 117(2) ?
C(10) C(11) H(7) 118.2 no
C(12) C(11) H(7) 124.0 no
C(11) C(12) C(13) 122(2) ?
C(11) C(12) H(8) 113.4 no
C(13) C(12) H(8) 124.5 no
C(12) C(13) C(14) 120(2) ?
C(12) C(13) H(9) 113.8 no
C(14) C(13) H(9) 125.6 no
C(9) C(14) C(13) 121(2) ?
C(9) C(14) H(10) 119.8 no
C(13) C(14) H(10) 118.8 no

loop_
_geom_bond_atom_site_label_1
_geom_bond_atom_site_label_2
_geom_bond_distance
_geom_bond_publ_flag
Sb(1) F(1) 1.85(1) ?
Sb(1) F(2) 1.845(9) ?
Sb(1) F(3) 1.842(8) ?
Sb(1) F(4) 1.86(1) ?
Sb(1) F(5) 1.857(9) ?
Sb(1) F(6) 1.82(1) ?
Sb(2) F(7) 1.80(2) ?
Sb(2) F(8) 1.68(1) ?
Sb(2) F(9) 1.76(1) ?
Sb(2) F(10) 1.68(1) ?
Sb(2) F(11) 1.826(9) ?
Sb(2) F(12) 1.82(1) ?
S(1) S(2) 2.036(5) ?
S(1) C(1) 1.70(1) ?
S(2) C(8) 1.67(1) ?
S(3) C(1) 1.70(1) ?
S(3) C(8) 1.72(1) ?
C(1) C(2) 1.41(2) ?
C(2) C(3) 1.39(2) ?
C(2) C(7) 1.35(2) ?
C(3) C(4) 1.36(2) ?
C(3) H(1) 0.97 no
C(4) C(5) 1.35(2) ?
C(4) H(2) 0.99 no
C(5) C(6) 1.37(2) ?
C(5) H(3) 0.98 no
C(6) C(7) 1.36(2) ?
C(6) H(4) 0.95 no
C(7) H(5) 0.95 no
C(8) C(9) 1.42(2) ?
C(9) C(10) 1.39(2) ?
C(9) C(14) 1.37(2) ?
C(10) C(11) 1.39(2) ?
C(10) H(6) 0.98 no
C(11) C(12) 1.38(2) ?
C(11) H(7) 0.93 no
C(12) C(13) 1.36(2) ?
C(12) H(8) 0.99 no
C(13) C(14) 1.34(2) ?
C(13) H(9) 0.96 no
C(14) H(10) 0.93 no

loop_
_geom_contact_atom_site_label_1
_geom_contact_atom_site_label_2
_geom_contact_distance
_geom_contact_site_symmetry_2
_geom_contact_publ_flag
Sb(1) F(6) 1.82(1) . no
Sb(1) F(3) 1.842(8) . no
Sb(1) F(2) 1.845(9) . no
Sb(1) F(1) 1.85(1) . no
Sb(1) F(4) 1.86(1) . no
Sb(1) F(5) 1.857(9) . no
Sb(2) F(10) 1.68(1) . no
Sb(2) F(8) 1.68(1) . no
Sb(2) F(9) 1.76(1) . no
Sb(2) F(7) 1.80(2) . no
Sb(2) F(12) 1.82(1) . no
Sb(2) F(11) 1.826(9) . no
S(1) F(11) 2.83(1) 2_545 no
S(1) F(2) 3.24(1) 2_545 no
S(1) F(1) 3.26(1) . no
S(1) F(8) 3.36(1) 4_554 no
S(1) F(10) 3.44(3) 2_545 no
S(2) F(11) 2.92(1) 2_545 no
S(2) F(9) 2.99(1) 4_454 no
S(2) F(5) 3.22(1) 2_545 no
S(2) F(3) 3.32(1) . no
S(2) F(2) 3.41(1) 2_545 no
S(3) F(6) 3.20(1) 4 no
S(3) F(3) 3.22(1) . no
S(3) F(4) 3.35(1) 2_545 no
F(1) H(7) 2.7391 4_554 no
F(1) H(5) 2.8864 4_454 no
F(1) C(7) 3.31(2) 4_454 no
F(1) C(6) 3.37(2) 4_454 no
F(1) C(11) 3.54(2) 4_554 no
F(2) H(9) 2.7055 2_455 no
F(2) F(10) 3.24(2) . no
F(2) C(13) 3.44(2) 2_455 no
F(2) C(1) 3.45(2) 2 no
F(2) C(12) 3.57(2) 2_455 no
F(2) C(8) 3.58(2) 2 no
F(3) H(2) 2.4594 1_455 no
F(3) C(8) 3.04(1) . no
F(3) C(4) 3.32(2) 1_455 no
F(3) F(9) 3.36(2) 4_454 no
F(3) C(1) 3.41(2) . no
F(4) H(8) 2.4371 4_554 no
F(4) C(8) 3.08(2) 2 no
F(4) C(9) 3.15(2) 2 no
F(4) C(12) 3.24(2) 4_554 no
F(4) F(6) 3.44(2) 3_565 no
F(4) C(11) 3.44(2) 4_554 no
F(4) C(10) 3.50(2) 2 no
F(5) C(2) 3.21(2) . no
F(5) C(1) 3.28(2) . no
F(5) C(14) 3.33(2) 2 no
F(5) C(7) 3.42(2) . no
F(5) C(8) 3.45(2) 2 no
F(5) C(9) 3.57(2) 2 no
F(6) F(12) 3.12(2) 4_454 no
F(7) H(5) 2.3816 . no
F(7) C(7) 3.14(2) . no
F(7) F(11) 3.47(3) 3_666 no
F(8) H(1) 2.5101 4_455 no
F(8) F(8) 3.13(3) 3_566 no
F(8) C(3) 3.47(2) 4_455 no
F(8) F(11) 3.51(2) 3_566 no
F(9) H(10) 2.5363 4 no
F(9) H(2) 2.8720 4_455 no
F(9) H(1) 2.9761 4_455 no
F(9) C(14) 3.02(2) 4 no
F(9) C(4) 3.47(2) 4_455 no
F(9) C(9) 3.48(2) 4 no
F(9) C(8) 3.51(2) 4 no
F(9) C(3) 3.54(2) 4_455 no
F(10) H(3) 2.3560 1_455 no
F(10) C(5) 3.30(3) 1_455 no
F(11) H(4) 2.6104 3_666 no
F(11) C(6) 3.50(2) 3_666 no
F(12) H(6) 2.3432 . no
F(12) H(1) 2.7943 4_455 no
F(12) H(2) 2.8456 4_455 no
F(12) C(10) 3.25(2) . no
F(12) C(3) 3.43(2) 4_455 no
F(12) C(4) 3.44(3) 4_455 no
C(4) H(9) 3.0559 2 no
C(5) H(9) 2.9030 2 no

loop_
_geom_torsion_atom_site_label_1
_geom_torsion_atom_site_label_2
_geom_torsion_atom_site_label_3
_geom_torsion_atom_site_label_4
_geom_torsion
_geom_torsion_publ_flag
S(1) S(2) C(8) S(3) 0.7(8) no
S(1) S(2) C(8) C(9) -179(1) no
S(1) C(1) S(3) C(8) -3.6(9) no
S(1) C(1) C(2) C(3) -2(2) no
S(1) C(1) C(2) C(7) 178(1) no
S(2) S(1) C(1) S(3) 3.9(8) no
S(2) S(1) C(1) C(2) -179(1) no
S(2) C(8) S(3) C(1) 1.4(9) no
S(2) C(8) C(9) C(10) -172(1) no
S(2) C(8) C(9) C(14) 6(2) no
S(3) C(1) C(2) C(3) 176(1) no
S(3) C(1) C(2) C(7) -5(2) no
S(3) C(8) C(9) C(10) 8(2) no
S(3) C(8) C(9) C(14) -174(1) no
C(1) S(1) S(2) C(8) -2.5(6) no
C(1) S(3) C(8) C(9) -179(1) no
C(1) C(2) C(3) C(4) -180(2) no
C(1) C(2) C(7) C(6) 180(1) no
C(2) C(1) S(3) C(8) 179(1) no
C(2) C(3) C(4) C(5) -0(3) no
C(2) C(7) C(6) C(5) -0(3) no
C(3) C(2) C(7) C(6) -1(2) no
C(3) C(4) C(5) C(6) -0(3) no
C(4) C(3) C(2) C(7) 1(3) no
C(4) C(5) C(6) C(7) 1(3) no
C(8) C(9) C(10) C(11) 179(1) no
C(8) C(9) C(14) C(13) -177(2) no
C(9) C(10) C(11) C(12) -1(3) no
C(9) C(14) C(13) C(12) -2(3) no
C(10) C(9) C(14) C(13) 1(3) no
C(10) C(11) C(12) C(13) -0(3) no
C(11) C(10) C(9) C(14) 0(2) no
C(11) C(12) C(13) C(14) 2(3) no
